data_4130771
loop_
_publ_author_name
'Cernijenko, Artiom'
'Risgaard, Rune'
'Baran, Phil S.'

_publ_section_title
;
 11-Step Total Synthesis of (-)-Maoecrystal V.
;
_journal_issue 30
_journal_name_full 'Journal of the American Chemical Society'
_journal_page_first 9425
_journal_page_last 9428
_journal_paper_doi 10.1021/jacs.6b06623
_journal_volume 138
_journal_year 2016
_chemical_formula_moiety 'C25 H27 Br O4'
_chemical_formula_sum 'C25 H27 Br O4'
_chemical_formula_weight 471.38
_space_group_IT_number 14
_space_group_name_Hall '-P 2ybc'
_space_group_name_H-M_alt 'P 1 21/c 1'
_symmetry_cell_setting monoclinic
_symmetry_space_group_name_H-M 'P 1 21/c 1'
_atom_sites_solution_hydrogens geom
_atom_sites_solution_primary direct
_atom_sites_solution_secondary difmap
_audit_creation_method SHELXL-97
_cell_angle_alpha 90.00
_cell_angle_beta 102.802(3)
_cell_angle_gamma 90.00
_cell_formula_units_Z 4
_cell_length_a 18.1209(19)
_cell_length_b 6.9681(7)
_cell_length_c 17.8943(18)
_cell_measurement_reflns_used 1717
_cell_measurement_temperature 173(2)
_cell_measurement_theta_max 26.32
_cell_measurement_theta_min 2.33
_cell_volume 2203.3(4)
_computing_cell_refinement 'Bruker SAINT'
_computing_data_collection 'Bruker APEX2'
_computing_data_reduction 'Bruker SAINT'
_computing_molecular_graphics 'Bruker SHELXTL'
_computing_publication_material 'Bruker SHELXTL'
_computing_structure_refinement 'SHELXL-97 (Sheldrick, 2008)'
_computing_structure_solution 'SHELXS-97 (Sheldrick, 2008)'
_diffrn_ambient_temperature 173(2)
_diffrn_measured_fraction_theta_full 1.000
_diffrn_measured_fraction_theta_max 0.998
_diffrn_measurement_device_type 'Bruker APEX-II CCD'
_diffrn_measurement_method '\f and \w scans'
_diffrn_radiation_monochromator graphite
_diffrn_radiation_source 'fine-focus rotating anode'
_diffrn_radiation_type MoK\a
_diffrn_radiation_wavelength 0.71073
_diffrn_reflns_av_R_equivalents 0.0455
_diffrn_reflns_av_sigmaI/netI 0.0548
_diffrn_reflns_limit_h_max 22
_diffrn_reflns_limit_h_min -22
_diffrn_reflns_limit_k_max 8
_diffrn_reflns_limit_k_min 0
_diffrn_reflns_limit_l_max 22
_diffrn_reflns_limit_l_min 0
_diffrn_reflns_number 12235
_diffrn_reflns_theta_full 25.00
_diffrn_reflns_theta_max 26.40
_diffrn_reflns_theta_min 2.31
_exptl_absorpt_coefficient_mu 1.894
_exptl_absorpt_correction_T_max 0.9112
_exptl_absorpt_correction_T_min 0.7267
_exptl_absorpt_correction_type multi-scan
_exptl_absorpt_process_details sadabs
_exptl_crystal_colour colorless
_exptl_crystal_density_diffrn 1.421
_exptl_crystal_density_method 'not measured'
_exptl_crystal_description block
_exptl_crystal_F_000 976
_exptl_crystal_size_max 0.18
_exptl_crystal_size_mid 0.12
_exptl_crystal_size_min 0.05
_refine_diff_density_max 0.393
_refine_diff_density_min -0.491
_refine_diff_density_rms 0.072
_refine_ls_extinction_method none
_refine_ls_goodness_of_fit_ref 1.094
_refine_ls_hydrogen_treatment constr
_refine_ls_matrix_type full
_refine_ls_number_parameters 275
_refine_ls_number_reflns 4519
_refine_ls_number_restraints 0
_refine_ls_restrained_S_all 1.094
_refine_ls_R_factor_all 0.0797
_refine_ls_R_factor_gt 0.0458
_refine_ls_shift/su_max 0.001
_refine_ls_shift/su_mean 0.000
_refine_ls_structure_factor_coef Fsqd
_refine_ls_weighting_details 'calc w=1/[\s^2^(Fo^2^)+(0.0428P)^2^+0.1606P] where P=(Fo^2^+2Fc^2^)/3'
_refine_ls_weighting_scheme calc
_refine_ls_wR_factor_gt 0.0904
_refine_ls_wR_factor_ref 0.1017
_reflns_number_gt 3163
_reflns_number_total 4519
_reflns_threshold_expression >2sigma(I)
_cod_data_source_file ja6b06623_si_012.cif
_cod_data_source_block baran394twin5
_cod_depositor_comments
;
The following automatic conversions were performed:

data item '_symmetry_cell_setting' value 'Monoclinic' was changed to
'monoclinic' in accordance with the
/home/saulius/struct/COD-crude-data/automatic-downloads/DataCite-retrospective/ACS/depositions/lib/dictionaries/cif_core.dic
dictionary named 'cif_core.dic' version 2.4.2 last updated on
2011-04-26.

Automatic conversion script
Id: cif_fix_values 6909 2019-04-08 15:41:33Z antanas 
;
_cod_original_sg_symbol_H-M P2(1)/c
_cod_database_code 4130771

loop_
_symmetry_equiv_pos_as_xyz
'x, y, z'
'-x, y+1/2, -z+1/2'
'-x, -y, -z'
'x, -y-1/2, z-1/2'

loop_
_atom_site_label
_atom_site_type_symbol
_atom_site_fract_x
_atom_site_fract_y
_atom_site_fract_z
_atom_site_U_iso_or_equiv
_atom_site_adp_type
_atom_site_occupancy
_atom_site_symmetry_multiplicity
_atom_site_calc_flag
_atom_site_refinement_flags
Br1 Br 0.453743(18) 0.01162(5) 0.31235(2) 0.04267(17) Uani 1 1 d .
O1 O 0.89449(11) 0.3219(3) 0.84142(12) 0.0336(5) Uani 1 1 d .
O2 O 0.85080(10) 0.7145(3) 0.78153(11) 0.0275(5) Uani 1 1 d .
O3 O 0.67700(10) 0.4656(3) 0.61443(11) 0.0250(5) Uani 1 1 d .
O4 O 0.64572(11) 0.7269(3) 0.54100(12) 0.0335(5) Uani 1 1 d .
C1 C 0.95892(17) 0.4046(5) 0.57063(19) 0.0366(8) Uani 1 1 d .
H1A H 0.9452 0.5380 0.5568 0.055 Uiso 1 1 calc R
H1B H 0.9464 0.3239 0.5247 0.055 Uiso 1 1 calc R
H1C H 1.0133 0.3965 0.5929 0.055 Uiso 1 1 calc R
C2 C 0.91576(15) 0.3362(4) 0.62811(16) 0.0251(7) Uani 1 1 d .
C3 C 0.86279(15) 0.4345(4) 0.65217(16) 0.0218(6) Uani 1 1 d .
H3A H 0.8494 0.5611 0.6346 0.026 Uiso 1 1 calc R
C4 C 0.82446(14) 0.3356(4) 0.70908(16) 0.0202(6) Uani 1 1 d .
C5 C 0.79295(15) 0.1379(4) 0.67356(17) 0.0253(7) Uani 1 1 d .
H5A H 0.7787 0.0575 0.7137 0.030 Uiso 1 1 calc R
H5B H 0.7469 0.1600 0.6329 0.030 Uiso 1 1 calc R
C6 C 0.85271(16) 0.0311(4) 0.63935(18) 0.0283(7) Uani 1 1 d .
H6A H 0.8585 -0.1021 0.6591 0.034 Uiso 1 1 calc R
H6B H 0.8359 0.0258 0.5828 0.034 Uiso 1 1 calc R
C7 C 0.92861(15) 0.1369(4) 0.66170(17) 0.0268(7) Uani 1 1 d .
H7A H 0.9691 0.0680 0.6424 0.032 Uiso 1 1 calc R
C8 C 0.94883(15) 0.1543(4) 0.74926(16) 0.0271(7) Uani 1 1 d .
H8A H 0.9505 0.0251 0.7726 0.033 Uiso 1 1 calc R
H8B H 0.9994 0.2136 0.7660 0.033 Uiso 1 1 calc R
C9 C 0.89016(14) 0.2765(4) 0.77552(17) 0.0233(6) Uani 1 1 d .
C10 C 0.76423(14) 0.4584(4) 0.73900(16) 0.0205(6) Uani 1 1 d .
C11 C 0.80540(14) 0.6055(4) 0.79953(16) 0.0213(6) Uani 1 1 d .
C12 C 0.77991(16) 0.6296(4) 0.87482(17) 0.0271(7) Uani 1 1 d .
C13 C 0.75798(16) 0.4379(4) 0.90535(17) 0.0291(7) Uani 1 1 d .
H13A H 0.8045 0.3646 0.9275 0.035 Uiso 1 1 calc R
H13B H 0.7310 0.4624 0.9468 0.035 Uiso 1 1 calc R
C14 C 0.70885(15) 0.3210(4) 0.84448(17) 0.0286(7) Uani 1 1 d .
H14A H 0.6740 0.2344 0.8590 0.034 Uiso 1 1 calc R
C15 C 0.71100(14) 0.3309(4) 0.77148(17) 0.0253(7) Uani 1 1 d .
H15A H 0.6767 0.2525 0.7366 0.030 Uiso 1 1 calc R
C16 C 0.71786(15) 0.5868(4) 0.67554(16) 0.0231(6) Uani 1 1 d .
H16A H 0.6818 0.6657 0.6966 0.028 Uiso 1 1 calc R
H16B H 0.7520 0.6740 0.6555 0.028 Uiso 1 1 calc R
C17 C 0.64221(15) 0.5559(4) 0.55020(16) 0.0229(7) Uani 1 1 d .
C18 C 0.59914(14) 0.4196(4) 0.49248(16) 0.0216(6) Uani 1 1 d .
C19 C 0.55278(14) 0.4949(4) 0.42596(16) 0.0250(6) Uani 1 1 d .
H19A H 0.5515 0.6295 0.4173 0.030 Uiso 1 1 calc R
C20 C 0.50882(15) 0.3743(4) 0.37267(16) 0.0268(7) Uani 1 1 d .
H20A H 0.4763 0.4253 0.3281 0.032 Uiso 1 1 calc R
C21 C 0.51290(14) 0.1789(4) 0.38515(16) 0.0248(7) Uani 1 1 d .
C22 C 0.55926(15) 0.1013(4) 0.45006(17) 0.0268(7) Uani 1 1 d .
H22A H 0.5621 -0.0337 0.4574 0.032 Uiso 1 1 calc R
C23 C 0.60132(14) 0.2233(4) 0.50407(16) 0.0244(7) Uani 1 1 d .
H23A H 0.6320 0.1717 0.5496 0.029 Uiso 1 1 calc R
C24 C 0.70985(17) 0.7625(5) 0.85753(19) 0.0376(8) Uani 1 1 d .
H24A H 0.6679 0.6965 0.8232 0.056 Uiso 1 1 calc R
H24B H 0.7221 0.8803 0.8330 0.056 Uiso 1 1 calc R
H24C H 0.6951 0.7947 0.9055 0.056 Uiso 1 1 calc R
C25 C 0.84252(17) 0.7267(5) 0.93399(18) 0.0403(8) Uani 1 1 d .
H25A H 0.8522 0.8550 0.9158 0.060 Uiso 1 1 calc R
H25B H 0.8888 0.6497 0.9414 0.060 Uiso 1 1 calc R
H25C H 0.8267 0.7378 0.9828 0.060 Uiso 1 1 calc R

loop_
_atom_site_aniso_label
_atom_site_aniso_U_11
_atom_site_aniso_U_22
_atom_site_aniso_U_33
_atom_site_aniso_U_23
_atom_site_aniso_U_13
_atom_site_aniso_U_12
Br1 0.04054(19) 0.0490(3) 0.0331(2) -0.01153(17) -0.00329(15) -0.00937(17)
O1 0.0311(11) 0.0436(14) 0.0237(13) 0.0018(10) 0.0011(9) 0.0043(10)
O2 0.0295(10) 0.0256(11) 0.0277(12) -0.0038(9) 0.0071(9) -0.0089(9)
O3 0.0251(10) 0.0227(11) 0.0229(11) -0.0016(9) -0.0038(8) 0.0006(8)
O4 0.0430(12) 0.0245(12) 0.0290(13) 0.0012(10) -0.0008(10) -0.0031(10)
C1 0.0345(17) 0.044(2) 0.035(2) 0.0047(16) 0.0167(15) 0.0034(15)
C2 0.0244(14) 0.0275(16) 0.0222(17) 0.0017(13) 0.0027(12) -0.0007(13)
C3 0.0230(14) 0.0196(14) 0.0213(16) 0.0004(12) 0.0014(11) -0.0004(12)
C4 0.0184(13) 0.0193(15) 0.0214(16) 0.0001(12) 0.0016(11) -0.0005(11)
C5 0.0257(14) 0.0193(15) 0.0295(18) -0.0035(13) 0.0031(12) -0.0004(12)
C6 0.0323(15) 0.0220(16) 0.0311(18) -0.0038(13) 0.0083(13) 0.0008(13)
C7 0.0272(15) 0.0245(16) 0.0300(18) 0.0017(13) 0.0092(13) 0.0073(13)
C8 0.0224(14) 0.0267(16) 0.0313(18) 0.0047(13) 0.0035(13) 0.0042(12)
C9 0.0227(14) 0.0217(15) 0.0252(18) 0.0041(13) 0.0048(12) -0.0020(12)
C10 0.0177(13) 0.0212(16) 0.0223(16) 0.0013(12) 0.0034(11) -0.0027(11)
C11 0.0192(14) 0.0200(15) 0.0222(16) 0.0015(12) -0.0008(11) 0.0030(12)
C12 0.0265(14) 0.0295(17) 0.0242(17) -0.0032(13) 0.0035(12) -0.0047(13)
C13 0.0281(15) 0.0346(17) 0.0262(18) 0.0010(14) 0.0091(13) -0.0033(13)
C14 0.0263(15) 0.0262(17) 0.037(2) 0.0011(14) 0.0145(14) -0.0057(13)
C15 0.0181(13) 0.0226(15) 0.0344(19) -0.0016(13) 0.0040(12) -0.0028(12)
C16 0.0192(13) 0.0229(14) 0.0243(16) -0.0038(13) -0.0016(11) -0.0006(12)
C17 0.0195(14) 0.0275(17) 0.0216(16) -0.0003(12) 0.0044(11) 0.0008(12)
C18 0.0163(13) 0.0274(15) 0.0216(16) 0.0007(12) 0.0053(11) 0.0033(12)
C19 0.0230(13) 0.0257(15) 0.0261(16) 0.0019(14) 0.0055(11) 0.0016(13)
C20 0.0211(14) 0.0389(18) 0.0194(16) 0.0049(14) 0.0020(12) 0.0057(13)
C21 0.0231(14) 0.0331(17) 0.0187(16) -0.0050(13) 0.0054(12) -0.0038(13)
C22 0.0262(15) 0.0249(16) 0.0281(18) 0.0010(13) 0.0033(13) -0.0013(13)
C23 0.0224(14) 0.0271(16) 0.0214(16) 0.0016(13) 0.0000(12) 0.0009(12)
C24 0.0419(18) 0.0326(18) 0.042(2) -0.0045(16) 0.0169(16) 0.0069(15)
C25 0.0446(19) 0.049(2) 0.0272(19) -0.0076(16) 0.0073(15) -0.0171(17)

loop_
_atom_type_symbol
_atom_type_description
_atom_type_scat_dispersion_real
_atom_type_scat_dispersion_imag
_atom_type_scat_source
C C 0.0033 0.0016 'International Tables Vol C Tables 4.2.6.8 and 6.1.1.4'
H H 0.0000 0.0000 'International Tables Vol C Tables 4.2.6.8 and 6.1.1.4'
O O 0.0106 0.0060 'International Tables Vol C Tables 4.2.6.8 and 6.1.1.4'
Br Br -0.2901 2.4595 'International Tables Vol C Tables 4.2.6.8 and 6.1.1.4'

loop_
_geom_angle_atom_site_label_1
_geom_angle_atom_site_label_2
_geom_angle_atom_site_label_3
_geom_angle
C17 O3 C16 116.0(2)
C2 C1 H1A 109.5
C2 C1 H1B 109.5
H1A C1 H1B 109.5
C2 C1 H1C 109.5
H1A C1 H1C 109.5
H1B C1 H1C 109.5
C3 C2 C1 125.7(3)
C3 C2 C7 113.9(3)
C1 C2 C7 120.4(3)
C2 C3 C4 117.0(2)
C2 C3 H3A 121.5
C4 C3 H3A 121.5
C3 C4 C9 104.4(2)
C3 C4 C5 107.8(2)
C9 C4 C5 103.1(2)
C3 C4 C10 115.9(2)
C9 C4 C10 111.0(2)
C5 C4 C10 113.4(2)
C6 C5 C4 111.0(2)
C6 C5 H5A 109.4
C4 C5 H5A 109.4
C6 C5 H5B 109.4
C4 C5 H5B 109.4
H5A C5 H5B 108.0
C7 C6 C5 109.4(2)
C7 C6 H6A 109.8
C5 C6 H6A 109.8
C7 C6 H6B 109.8
C5 C6 H6B 109.8
H6A C6 H6B 108.3
C2 C7 C8 108.3(2)
C2 C7 C6 106.7(2)
C8 C7 C6 107.6(2)
C2 C7 H7A 111.3
C8 C7 H7A 111.3
C6 C7 H7A 111.3
C9 C8 C7 109.6(2)
C9 C8 H8A 109.7
C7 C8 H8A 109.7
C9 C8 H8B 109.7
C7 C8 H8B 109.7
H8A C8 H8B 108.2
O1 C9 C8 123.5(2)
O1 C9 C4 123.8(3)
C8 C9 C4 112.7(2)
C15 C10 C16 109.4(2)
C15 C10 C11 111.5(2)
C16 C10 C11 103.3(2)
C15 C10 C4 111.1(2)
C16 C10 C4 111.8(2)
C11 C10 C4 109.5(2)
O2 C11 C12 121.4(2)
O2 C11 C10 118.4(2)
C12 C11 C10 119.6(2)
C11 C12 C25 109.7(2)
C11 C12 C13 111.9(2)
C25 C12 C13 110.6(2)
C11 C12 C24 106.5(2)
C25 C12 C24 108.9(2)
C13 C12 C24 109.1(2)
C14 C13 C12 112.2(2)
C14 C13 H13A 109.2
C12 C13 H13A 109.2
C14 C13 H13B 109.2
C12 C13 H13B 109.2
H13A C13 H13B 107.9
C15 C14 C13 123.6(3)
C15 C14 H14A 118.2
C13 C14 H14A 118.2
C14 C15 C10 124.8(3)
C14 C15 H15A 117.6
C10 C15 H15A 117.6
O3 C16 C10 108.8(2)
O3 C16 H16A 109.9
C10 C16 H16A 109.9
O3 C16 H16B 109.9
C10 C16 H16B 109.9
H16A C16 H16B 108.3
O4 C17 O3 123.5(3)
O4 C17 C18 124.8(3)
O3 C17 C18 111.7(2)
C23 C18 C19 119.4(3)
C23 C18 C17 122.2(3)
C19 C18 C17 118.3(3)
C20 C19 C18 120.3(3)
C20 C19 H19A 119.9
C18 C19 H19A 119.9
C21 C20 C19 119.1(3)
C21 C20 H20A 120.5
C19 C20 H20A 120.5
C20 C21 C22 121.5(3)
C20 C21 Br1 119.6(2)
C22 C21 Br1 118.9(2)
C23 C22 C21 119.0(3)
C23 C22 H22A 120.5
C21 C22 H22A 120.5
C22 C23 C18 120.7(3)
C22 C23 H23A 119.7
C18 C23 H23A 119.7
C12 C24 H24A 109.5
C12 C24 H24B 109.5
H24A C24 H24B 109.5
C12 C24 H24C 109.5
H24A C24 H24C 109.5
H24B C24 H24C 109.5
C12 C25 H25A 109.5
C12 C25 H25B 109.5
H25A C25 H25B 109.5
C12 C25 H25C 109.5
H25A C25 H25C 109.5
H25B C25 H25C 109.5

loop_
_geom_bond_atom_site_label_1
_geom_bond_atom_site_label_2
_geom_bond_distance
Br1 C21 1.894(3)
O1 C9 1.207(3)
O2 C11 1.214(3)
O3 C17 1.339(3)
O3 C16 1.449(3)
O4 C17 1.207(3)
C1 C2 1.501(4)
C1 H1A 0.9800
C1 H1B 0.9800
C1 H1C 0.9800
C2 C3 1.326(4)
C2 C7 1.511(4)
C3 C4 1.519(4)
C3 H3A 0.9500
C4 C9 1.540(4)
C4 C5 1.571(4)
C4 C10 1.571(4)
C5 C6 1.548(4)
C5 H5A 0.9900
C5 H5B 0.9900
C6 C7 1.533(4)
C6 H6A 0.9900
C6 H6B 0.9900
C7 C8 1.533(4)
C7 H7A 1.0000
C8 C9 1.516(4)
C8 H8A 0.9900
C8 H8B 0.9900
C10 C15 1.519(4)
C10 C16 1.540(4)
C10 C11 1.556(4)
C11 C12 1.527(4)
C12 C25 1.528(4)
C12 C13 1.529(4)
C12 C24 1.546(4)
C13 C14 1.488(4)
C13 H13A 0.9900
C13 H13B 0.9900
C14 C15 1.317(4)
C14 H14A 0.9500
C15 H15A 0.9500
C16 H16A 0.9900
C16 H16B 0.9900
C17 C18 1.490(4)
C18 C23 1.383(4)
C18 C19 1.398(4)
C19 C20 1.383(4)
C19 H19A 0.9500
C20 C21 1.379(4)
C20 H20A 0.9500
C21 C22 1.384(4)
C22 C23 1.382(4)
C22 H22A 0.9500
C23 H23A 0.9500
C24 H24A 0.9800
C24 H24B 0.9800
C24 H24C 0.9800
C25 H25A 0.9800
C25 H25B 0.9800
C25 H25C 0.9800

loop_
_geom_torsion_atom_site_label_1
_geom_torsion_atom_site_label_2
_geom_torsion_atom_site_label_3
_geom_torsion_atom_site_label_4
_geom_torsion
C1 C2 C3 C4 178.2(3)
C7 C2 C3 C4 0.6(4)
C2 C3 C4 C9 55.2(3)
C2 C3 C4 C5 -54.0(3)
C2 C3 C4 C10 177.7(2)
C3 C4 C5 C6 45.7(3)
C9 C4 C5 C6 -64.3(3)
C10 C4 C5 C6 175.5(2)
C4 C5 C6 C7 8.7(3)
C3 C2 C7 C8 -56.9(3)
C1 C2 C7 C8 125.3(3)
C3 C2 C7 C6 58.7(3)
C1 C2 C7 C6 -119.1(3)
C5 C6 C7 C2 -60.9(3)
C5 C6 C7 C8 55.2(3)
C2 C7 C8 C9 51.5(3)
C6 C7 C8 C9 -63.5(3)
C7 C8 C9 O1 -175.9(3)
C7 C8 C9 C4 4.3(3)
C3 C4 C9 O1 124.7(3)
C5 C4 C9 O1 -122.8(3)
C10 C4 C9 O1 -0.9(4)
C3 C4 C9 C8 -55.6(3)
C5 C4 C9 C8 57.0(3)
C10 C4 C9 C8 178.9(2)
C3 C4 C10 C15 159.9(2)
C9 C4 C10 C15 -81.2(3)
C5 C4 C10 C15 34.4(3)
C3 C4 C10 C16 37.3(3)
C9 C4 C10 C16 156.2(2)
C5 C4 C10 C16 -88.2(3)
C3 C4 C10 C11 -76.5(3)
C9 C4 C10 C11 42.4(3)
C5 C4 C10 C11 158.0(2)
C15 C10 C11 O2 178.7(2)
C16 C10 C11 O2 -63.9(3)
C4 C10 C11 O2 55.4(3)
C15 C10 C11 C12 -10.2(3)
C16 C10 C11 C12 107.2(3)
C4 C10 C11 C12 -133.5(2)
O2 C11 C12 C25 -27.8(4)
C10 C11 C12 C25 161.3(2)
O2 C11 C12 C13 -150.9(3)
C10 C11 C12 C13 38.3(3)
O2 C11 C12 C24 89.9(3)
C10 C11 C12 C24 -80.9(3)
C11 C12 C13 C14 -45.9(3)
C25 C12 C13 C14 -168.5(3)
C24 C12 C13 C14 71.8(3)
C12 C13 C14 C15 28.8(4)
C13 C14 C15 C10 1.2(5)
C16 C10 C15 C14 -124.7(3)
C11 C10 C15 C14 -11.0(4)
C4 C10 C15 C14 111.4(3)
C17 O3 C16 C10 -171.1(2)
C15 C10 C16 O3 -61.8(3)
C11 C10 C16 O3 179.3(2)
C4 C10 C16 O3 61.7(3)
C16 O3 C17 O4 2.5(4)
C16 O3 C17 C18 -177.5(2)
O4 C17 C18 C23 175.5(3)
O3 C17 C18 C23 -4.6(4)
O4 C17 C18 C19 -7.1(4)
O3 C17 C18 C19 172.8(2)
C23 C18 C19 C20 0.8(4)
C17 C18 C19 C20 -176.7(2)
C18 C19 C20 C21 -1.7(4)
C19 C20 C21 C22 0.7(4)
C19 C20 C21 Br1 -179.5(2)
C20 C21 C22 C23 1.1(4)
Br1 C21 C22 C23 -178.7(2)
C21 C22 C23 C18 -2.1(4)
C19 C18 C23 C22 1.1(4)
C17 C18 C23 C22 178.5(2)
